data_7027602
loop_
_publ_author_name
'Armstrong, David R.'
'Henderson, Kenneth W.'
'Kennedy, Alan R.'
'Kerr, William J.'
'Mair, Francis S.'
'Moir, Jennifer H.'
'Moran, Paul H.'
'Snaith, Ronald'

_publ_contact_author
;
Alan Kennedy
Dept of P & A Chemistry
University of Strathclyde
Glasgow
;
_publ_section_title
;
 Structural studies of the chiral lithium amides [{PhC(H)Me}2NLi] and
 [PhCH2{PhC(H)Me}NLi&#x00B7;THF] derived from
 \a-methylbenzylamine&#x200A;&#x2020;
;
_journal_issue 22
_journal_name_full 'Journal of the Chemical Society, Dalton Transactions'
_journal_page_first 4063
_journal_paper_doi 10.1039/a904725e
_journal_year 1999
_chemical_formula_moiety 'C48 H54 Li3 N3 '
_chemical_formula_sum 'C48 H54 Li3 N3'
_chemical_formula_weight 693.80
_space_group_IT_number 19
_symmetry_cell_setting orthorhombic
_symmetry_Int_Tables_number 19
_symmetry_space_group_name_Hall 'P 2ac 2ab'
_symmetry_space_group_name_H-M 'P 21 21 21'
_audit_creation_date 'Sat Jun 12 10:35:41 1999'
_audit_creation_method 'from TEXRAY.INF file'
_cell_angle_alpha 90
_cell_angle_beta 90
_cell_angle_gamma 90
_cell_formula_units_Z 4
_cell_length_a 19.66(1)
_cell_length_b 20.414(7)
_cell_length_c 10.185(4)
_cell_measurement_reflns_used 17
_cell_measurement_temperature 123
_cell_measurement_theta_max 12.80
_cell_measurement_theta_min 6.80
_cell_volume 4088(3)
_computing_cell_refinement 'MSC/AFC Diffractometer Control'
_computing_data_collection 'MSC/AFC Diffractometer Control'
_computing_data_reduction teXsan
_computing_publication_material teXsan
_computing_structure_refinement teXsan
_computing_structure_solution SIR
_diffrn_ambient_temperature 123
_diffrn_measurement_device 'Rigaku AFC7S'
_diffrn_measurement_method 'omega/2-theta scans'
_diffrn_orient_matrix_UB_11 0.00178
_diffrn_orient_matrix_UB_12 -0.04886
_diffrn_orient_matrix_UB_13 0.00595
_diffrn_orient_matrix_UB_21 -0.03287
_diffrn_orient_matrix_UB_22 -0.00341
_diffrn_orient_matrix_UB_23 -0.07466
_diffrn_orient_matrix_UB_31 0.03878
_diffrn_orient_matrix_UB_32 -0.00068
_diffrn_orient_matrix_UB_33 -0.06348
_diffrn_radiation_detector serial
_diffrn_radiation_monochromator graphite
_diffrn_radiation_source 'X-ray tube'
_diffrn_radiation_type MoKalpha
_diffrn_radiation_wavelength 0.7107
_diffrn_reflns_av_R_equivalents 0.0247
_diffrn_reflns_limit_h_max 23
_diffrn_reflns_limit_h_min -23
_diffrn_reflns_limit_k_max 24
_diffrn_reflns_limit_k_min -24
_diffrn_reflns_limit_l_max 12
_diffrn_reflns_limit_l_min -12
_diffrn_reflns_number 8102
_diffrn_reflns_theta_max 25.00
_diffrn_reflns_theta_min 2.50
_diffrn_standards_decay_% 4.29
_diffrn_standards_interval_count 150
_diffrn_standards_number 3
_exptl_absorpt_coefficient_mu 0.064
_exptl_absorpt_correction_type none
_exptl_crystal_colour colorless
_exptl_crystal_density_diffrn 1.127
_exptl_crystal_density_meas 0.000
_exptl_crystal_description block
_exptl_crystal_F_000 1488.00
_exptl_crystal_size_max 0.850
_exptl_crystal_size_mid 0.600
_exptl_crystal_size_min 0.600
_refine_diff_density_max 0.29
_refine_diff_density_min -0.31
_refine_ls_goodness_of_fit_obs 1.913
_refine_ls_hydrogen_treatment calc
_refine_ls_matrix_type full
_refine_ls_number_constraints 0
_refine_ls_number_parameters 487
_refine_ls_number_reflns 5570
_refine_ls_number_restraints 0
_refine_ls_R_factor_all 0.1116
_refine_ls_R_factor_obs 0.0703
_refine_ls_shift/esd_max 0.0000
_refine_ls_structure_factor_coef F
_refine_ls_weighting_details 'w = 1/\s^2^(F)'
_refine_ls_weighting_scheme calc
_refine_ls_wR_factor_all 0.0864
_refine_ls_wR_factor_obs 0.0754
_reflns_number_observed 5570
_reflns_number_total 7209
_reflns_observed_criterion I>2\s(I)
_cod_data_source_file 904725esup1.cif
_cod_data_source_block Li_trimer
_cod_depositor_comments
;
The following automatic conversions were performed:

'_refine_ls_weighting_scheme' value '1/\s^2^(F)' was changed to
'calc'. New tag '_refine_ls_weighting_details' was created. The value
of the new tag was set to 'w = 1/\s^2^(F)'.

Automatic conversion script
Id: cif_fix_values 3143 2015-03-26 13:38:13Z robertas 
;
_cod_original_cell_volume 4087(2)
_cod_original_sg_symbol_H-M 'P 21 21 21 '
_cod_original_formula_sum 'C48 H54 Li3 N3 '
_cod_database_code 7027602

loop_
_symmetry_equiv_pos_as_xyz
'   +x,   +y,   +z'
'1/2-x,   -y,1/2+z'
'1/2+x,1/2-y,   -z'
'   -x,1/2+y,1/2-z'

loop_
_atom_site_aniso_label
_atom_site_aniso_U_11
_atom_site_aniso_U_22
_atom_site_aniso_U_33
_atom_site_aniso_U_12
_atom_site_aniso_U_13
_atom_site_aniso_U_23
N(1) 0.041(2) 0.026(2) 0.019(1) -0.005(1) 0.002(1) 0.002(1)
N(2) 0.041(2) 0.028(2) 0.023(2) -0.005(2) 0.001(2) 0.000(1)
N(3) 0.035(2) 0.031(2) 0.018(1) -0.004(1) 0.001(1) -0.001(1)
C(1) 0.038(2) 0.021(2) 0.024(2) 0.002(2) 0.000(2) 0.003(1)
C(2) 0.028(2) 0.039(2) 0.023(2) 0.002(2) -0.004(2) 0.000(2)
C(3) 0.030(2) 0.057(3) 0.026(2) -0.004(2) 0.000(2) 0.007(2)
C(4) 0.037(3) 0.091(4) 0.023(2) -0.007(3) 0.000(2) 0.008(2)
C(5) 0.040(3) 0.112(5) 0.025(2) 0.016(3) -0.007(2) -0.016(3)
C(6) 0.052(3) 0.057(3) 0.036(2) 0.022(2) -0.010(2) -0.012(2)
C(7) 0.044(3) 0.041(3) 0.026(2) 0.009(2) -0.001(2) -0.002(2)
C(8) 0.050(3) 0.036(2) 0.026(2) -0.001(2) 0.005(2) 0.002(2)
C(9) 0.037(2) 0.024(2) 0.020(2) -0.001(2) 0.007(2) -0.006(1)
C(10) 0.031(2) 0.029(2) 0.030(2) 0.001(2) -0.002(2) -0.003(2)
C(11) 0.052(3) 0.041(3) 0.031(2) -0.010(2) -0.003(2) -0.004(2)
C(12) 0.065(3) 0.032(3) 0.054(3) -0.010(2) -0.011(3) 0.006(2)
C(13) 0.069(4) 0.029(3) 0.073(4) -0.002(2) -0.012(3) -0.009(2)
C(14) 0.064(4) 0.051(3) 0.060(3) 0.000(3) 0.001(3) -0.031(3)
C(15) 0.053(3) 0.041(3) 0.040(2) -0.006(2) 0.012(2) -0.007(2)
C(16) 0.051(3) 0.034(2) 0.028(2) -0.001(2) -0.002(2) 0.002(2)
C(17) 0.042(3) 0.029(2) 0.023(2) -0.005(2) 0.006(2) 0.000(2)
C(18) 0.031(2) 0.035(2) 0.022(2) -0.005(2) -0.006(2) 0.000(2)
C(19) 0.040(3) 0.037(2) 0.035(2) -0.004(2) -0.001(2) 0.007(2)
C(20) 0.044(3) 0.060(3) 0.022(2) 0.000(2) 0.003(2) 0.002(2)
C(21) 0.043(3) 0.054(3) 0.029(2) 0.010(2) -0.007(2) -0.010(2)
C(22) 0.047(3) 0.034(2) 0.033(2) 0.005(2) -0.006(2) -0.006(2)
C(23) 0.045(3) 0.030(2) 0.024(2) -0.004(2) -0.002(2) 0.001(2)
C(24) 0.055(3) 0.037(3) 0.028(2) -0.005(2) -0.005(2) 0.006(2)
C(25) 0.042(3) 0.025(2) 0.024(2) 0.002(2) 0.003(2) -0.001(2)
C(26) 0.042(2) 0.029(2) 0.018(2) 0.000(2) -0.009(2) 0.000(2)
C(27) 0.043(3) 0.040(3) 0.031(2) -0.001(2) 0.000(2) -0.002(2)
C(28) 0.043(3) 0.067(3) 0.032(2) -0.006(3) 0.002(2) 0.002(2)
C(29) 0.046(3) 0.064(4) 0.033(2) -0.020(3) -0.010(2) 0.014(2)
C(30) 0.057(3) 0.038(3) 0.033(2) -0.013(2) -0.014(2) 0.011(2)
C(31) 0.046(3) 0.027(2) 0.029(2) -0.003(2) -0.007(2) -0.001(2)
C(32) 0.052(3) 0.035(2) 0.027(2) -0.004(2) -0.001(2) -0.003(2)
C(33) 0.036(2) 0.026(2) 0.025(2) -0.008(2) 0.001(2) 0.009(2)
C(34) 0.032(2) 0.034(2) 0.023(2) 0.004(2) -0.008(2) -0.001(2)
C(35) 0.039(2) 0.034(2) 0.030(2) 0.005(2) -0.001(2) 0.000(2)
C(36) 0.039(2) 0.039(3) 0.031(2) -0.006(2) -0.006(2) 0.003(2)
C(37) 0.060(3) 0.037(3) 0.031(2) 0.010(2) -0.010(2) -0.004(2)
C(38) 0.061(3) 0.048(3) 0.035(2) 0.019(2) 0.003(2) -0.003(2)
C(39) 0.045(3) 0.042(3) 0.030(2) 0.009(2) 0.003(2) 0.004(2)
C(40) 0.039(3) 0.042(3) 0.030(2) -0.011(2) 0.000(2) -0.001(2)
C(41) 0.041(2) 0.020(2) 0.021(2) -0.005(2) -0.002(2) -0.002(2)
C(42) 0.028(2) 0.037(2) 0.023(2) 0.002(2) -0.002(2) -0.001(2)
C(43) 0.034(2) 0.039(3) 0.032(2) 0.002(2) 0.001(2) -0.005(2)
C(44) 0.045(3) 0.057(3) 0.033(2) 0.001(2) 0.009(2) -0.013(2)
C(45) 0.040(3) 0.067(3) 0.028(2) -0.011(2) 0.007(2) 0.003(2)
C(46) 0.059(3) 0.044(3) 0.036(2) -0.003(2) 0.008(2) 0.014(2)
C(47) 0.045(3) 0.034(2) 0.033(2) 0.005(2) 0.009(2) 0.001(2)
C(48) 0.042(3) 0.055(3) 0.023(2) -0.005(2) 0.004(2) 0.004(2)
Li(1) 0.048(4) 0.029(4) 0.026(3) 0.006(3) 0.006(3) 0.003(3)
Li(2) 0.061(5) 0.030(4) 0.034(3) -0.014(3) 0.012(3) 0.003(3)
Li(3) 0.053(5) 0.036(4) 0.027(3) -0.002(4) 0.012(3) 0.001(3)

loop_
_atom_site_label
_atom_site_fract_x
_atom_site_fract_y
_atom_site_fract_z
_atom_site_U_iso_or_equiv
_atom_site_thermal_displace_type
_atom_site_calc_flag
N(1) -0.7574(2) -0.2950(1) 0.2583(3) 0.0285(9) Uij ?
N(2) -0.6892(2) -0.1306(2) 0.1439(3) 0.0308(9) Uij ?
N(3) -0.6116(2) -0.2871(1) 0.0097(3) 0.0280(9) Uij ?
C(1) -0.7421(2) -0.3229(2) 0.3887(3) 0.028(1) Uij ?
C(2) -0.7857(2) -0.2955(2) 0.5003(3) 0.030(1) Uij ?
C(3) -0.8192(2) -0.3372(2) 0.5853(4) 0.038(1) Uij ?
C(4) -0.8550(2) -0.3125(3) 0.6942(4) 0.050(2) Uij ?
C(5) -0.8558(2) -0.2460(3) 0.7185(4) 0.059(2) Uij ?
C(6) -0.8240(3) -0.2036(2) 0.6336(4) 0.048(1) Uij ?
C(7) -0.7892(2) -0.2281(2) 0.5243(4) 0.037(1) Uij ?
C(8) -0.6676(2) -0.3136(2) 0.4271(4) 0.037(1) Uij ?
C(9) -0.8244(2) -0.3176(2) 0.2182(3) 0.027(1) Uij ?
C(10) -0.8265(2) -0.3903(2) 0.1875(4) 0.030(1) Uij ?
C(11) -0.8584(2) -0.4337(2) 0.2734(4) 0.041(1) Uij ?
C(12) -0.8556(3) -0.5006(2) 0.2539(5) 0.050(2) Uij ?
C(13) -0.8203(3) -0.5260(2) 0.1503(5) 0.057(2) Uij ?
C(14) -0.7893(3) -0.4851(3) 0.0616(5) 0.058(2) Uij ?
C(15) -0.7924(2) -0.4177(2) 0.0820(4) 0.044(1) Uij ?
C(16) -0.8529(2) -0.2766(2) 0.1045(4) 0.037(1) Uij ?
C(17) -0.7282(2) -0.0847(2) 0.0608(3) 0.031(1) Uij ?
C(18) -0.7793(2) -0.0423(2) 0.1372(3) 0.029(1) Uij ?
C(19) -0.8240(2) -0.0673(2) 0.2280(4) 0.037(1) Uij ?
C(20) -0.8700(2) -0.0294(2) 0.2924(4) 0.042(1) Uij ?
C(21) -0.8742(2) 0.0386(2) 0.2645(4) 0.042(1) Uij ?
C(22) -0.8300(2) 0.0635(2) 0.1739(4) 0.038(1) Uij ?
C(23) -0.7834(2) 0.0255(2) 0.1098(4) 0.033(1) Uij ?
C(24) -0.7669(2) -0.1212(2) -0.0469(4) 0.040(1) Uij ?
C(25) -0.6464(2) -0.0917(2) 0.2344(4) 0.030(1) Uij ?
C(26) -0.5899(2) -0.0543(2) 0.1666(3) 0.029(1) Uij ?
C(27) -0.5389(2) -0.0841(2) 0.0935(4) 0.038(1) Uij ?
C(28) -0.4878(2) -0.0496(3) 0.0339(4) 0.047(1) Uij ?
C(29) -0.4864(2) 0.0182(3) 0.0455(4) 0.048(1) Uij ?
C(30) -0.5347(3) 0.0494(2) 0.1185(4) 0.043(1) Uij ?
C(31) -0.5866(2) 0.0141(2) 0.1780(4) 0.034(1) Uij ?
C(32) -0.6174(2) -0.1351(2) 0.3426(4) 0.038(1) Uij ?
C(33) -0.5467(2) -0.3144(2) 0.0527(3) 0.029(1) Uij ?
C(34) -0.5450(2) -0.3902(2) 0.0595(3) 0.030(1) Uij ?
C(35) -0.5924(2) -0.4243(2) 0.1320(4) 0.034(1) Uij ?
C(36) -0.5908(2) -0.4933(2) 0.1389(4) 0.036(1) Uij ?
C(37) -0.5408(3) -0.5265(2) 0.0722(4) 0.043(1) Uij ?
C(38) -0.4931(3) -0.4932(2) 0.0018(4) 0.048(1) Uij ?
C(39) -0.4956(2) -0.4247(2) -0.0060(4) 0.039(1) Uij ?
C(40) -0.5251(2) -0.2854(2) 0.1847(4) 0.037(1) Uij ?
C(41) -0.6239(2) -0.3083(2) -0.1279(3) 0.027(1) Uij ?
C(42) -0.5718(2) -0.2818(2) -0.2259(3) 0.029(1) Uij ?
C(43) -0.5321(2) -0.3224(2) -0.3013(4) 0.035(1) Uij ?
C(44) -0.4863(2) -0.2992(2) -0.3928(4) 0.045(1) Uij ?
C(45) -0.4801(2) -0.2319(3) -0.4130(4) 0.045(1) Uij ?
C(46) -0.5193(3) -0.1901(2) -0.3381(4) 0.047(1) Uij ?
C(47) -0.5643(2) -0.2137(2) -0.2448(4) 0.037(1) Uij ?
C(48) -0.6945(2) -0.2884(2) -0.1702(4) 0.040(1) Uij ?
Li(1) -0.6861(4) -0.3194(3) 0.1250(6) 0.034(2) Uij ?
Li(2) -0.7393(4) -0.2015(3) 0.2289(6) 0.042(2) Uij ?
Li(3) -0.6356(4) -0.1948(3) 0.0434(6) 0.039(2) Uij ?
H(1) -0.8180 -0.3836 0.5698 ? Uiso calc
H(2) -0.8788 -0.3419 0.7516 ? Uiso calc
H(3) -0.8786 -0.2293 0.7948 ? Uiso calc
H(4) -0.8258 -0.1573 0.6491 ? Uiso calc
H(5) -0.7672 -0.1983 0.4651 ? Uiso calc
H(6) -0.8826 -0.4168 0.3477 ? Uiso calc
H(7) -0.7700 -0.3893 0.0207 ? Uiso calc
H(8) -0.8787 -0.5293 0.3137 ? Uiso calc
H(9) -0.7659 -0.5026 -0.0134 ? Uiso calc
H(10) -0.6242 -0.5167 0.1893 ? Uiso calc
H(11) -0.5394 -0.5735 0.0753 ? Uiso calc
H(12) -0.4577 -0.5167 -0.0426 ? Uiso calc
H(13) -0.4625 -0.4017 -0.0577 ? Uiso calc
H(14) -0.6270 -0.4007 0.1787 ? Uiso calc
H(15) -0.5364 -0.3689 -0.2899 ? Uiso calc
H(16) -0.4588 -0.3292 -0.4424 ? Uiso calc
H(17) -0.4490 -0.2150 -0.4775 ? Uiso calc
H(18) -0.5154 -0.1436 -0.3510 ? Uiso calc
H(19) -0.5905 -0.1838 -0.1928 ? Uiso calc
H(20) -0.5396 -0.1308 0.0843 ? Uiso calc
H(21) -0.4533 -0.0721 -0.0153 ? Uiso calc
H(23) -0.5328 0.0960 0.1288 ? Uiso calc
H(24) -0.6208 0.0369 0.2277 ? Uiso calc
H(25) -0.7536 0.0449 0.0462 ? Uiso calc
H(26) -0.8317 0.1094 0.1545 ? Uiso calc
H(27) -0.9069 0.0661 0.3076 ? Uiso calc
H(28) -0.8996 -0.0486 0.3568 ? Uiso calc
H(29) -0.8226 -0.1134 0.2467 ? Uiso calc
H(30) -0.5635 -0.2841 0.2428 ? Uiso calc
H(31) -0.5082 -0.2418 0.1716 ? Uiso calc
H(32) -0.4900 -0.3121 0.2226 ? Uiso calc
H(33) -0.5132 -0.3013 -0.0106 ? Uiso calc
H(34) -0.7898 -0.0901 -0.1022 ? Uiso calc
H(35) -0.7997 -0.1499 -0.0075 ? Uiso calc
H(36) -0.7355 -0.1463 -0.0984 ? Uiso calc
H(37) -0.6963 -0.0558 0.0190 ? Uiso calc
H(38) -0.6217 -0.3553 -0.1301 ? Uiso calc
H(39) -0.8587 -0.2321 0.1328 ? Uiso calc
H(40) -0.8218 -0.2779 0.0319 ? Uiso calc
H(41) -0.8960 -0.2942 0.0778 ? Uiso calc
H(42) -0.8541 -0.3108 0.2917 ? Uiso calc
H(43) -0.6754 -0.0600 0.2758 ? Uiso calc
H(44) -0.6539 -0.1540 0.3922 ? Uiso calc
H(45) -0.5906 -0.1694 0.3040 ? Uiso calc
H(46) -0.5892 -0.1093 0.3996 ? Uiso calc
H(47) -0.7504 -0.3692 0.3839 ? Uiso calc
H(48) -0.6543 -0.2691 0.4101 ? Uiso calc
H(49) -0.6397 -0.3427 0.3766 ? Uiso calc
H(50) -0.4515 0.0430 0.0023 ? Uiso calc
H(51) -0.7233 -0.2850 -0.0944 ? Uiso calc
H(52) -0.8172 -0.5727 0.1394 ? Uiso calc
H(53) -0.6924 -0.2467 -0.2137 ? Uiso calc
H(54) -0.7125 -0.3206 -0.2291 ? Uiso calc
H(55) -0.6621 -0.3229 0.5189 ? Uiso calc

loop_
_atom_type_symbol
_atom_type_oxidation_number
_atom_type_number_in_cell
_atom_type_scat_dispersion_real
_atom_type_scat_dispersion_imag
_atom_type_scat_source
C 0 192 0.003 0.002 'International Tables'
H 0 216 0.000 0.000 'International Tables'
Li 0 12 0.000 0.000 'International Tables'
N 0 12 0.006 0.003 'International Tables'

loop_
_geom_angle_atom_site_label_1
_geom_angle_atom_site_label_2
_geom_angle_atom_site_label_3
_geom_angle
_geom_angle_publ_flag
C1 N1 C9 108.4(3) yes
C1 N1 LI1 111.6(3) yes
C1 N1 LI2 118.4(3) yes
C9 N1 LI1 111.2(3) yes
C9 N1 LI2 115.4(3) yes
LI1 N1 LI2 90.7(3) yes
C17 N2 C25 108.2(3) yes
C17 N2 LI2 117.6(3) yes
C17 N2 LI3 113.7(3) yes
C25 N2 LI2 114.1(3) yes
C25 N2 LI3 112.1(3) yes
LI2 N2 LI3 90.4(3) yes
C33 N3 C41 108.3(3) yes
C33 N3 LI1 109.9(3) yes
C33 N3 LI3 121.4(3) yes
C41 N3 LI1 109.8(3) yes
C41 N3 LI3 113.8(3) yes
LI1 N3 LI3 92.2(3) yes
N1 C1 C2 114.3(3) yes
N1 C1 C8 112.2(3) yes
C2 C1 C8 107.5(3) yes
C1 C2 C3 120.5(4) yes
C1 C2 C7 121.1(3) yes
C3 C2 C7 118.2(4) yes
C2 C3 C4 120.8(4) yes
C3 C4 C5 120.0(4) yes
C4 C5 C6 120.1(4) yes
C5 C6 C7 119.9(4) yes
C2 C7 C6 121.0(4) yes
N1 C9 C10 113.2(3) yes
N1 C9 C16 111.7(3) yes
C10 C9 C16 111.6(3) yes
C9 C10 C11 120.3(3) yes
C9 C10 C15 122.9(4) yes
C11 C10 C15 116.6(4) yes
C10 C11 C12 121.4(4) yes
C11 C12 C13 120.5(4) yes
C12 C13 C14 120.1(4) yes
C13 C14 C15 118.9(4) yes
C10 C15 C14 122.4(4) yes
N2 C17 C18 113.9(3) yes
N2 C17 C24 111.1(3) yes
C18 C17 C24 108.1(4) yes
C17 C18 C19 123.4(4) yes
C17 C18 C23 119.2(3) yes
C19 C18 C23 117.4(4) yes
C18 C19 C20 122.6(4) yes
C19 C20 C21 119.9(4) yes
C20 C21 C22 117.5(4) yes
C21 C22 C23 122.6(4) yes
C18 C23 C22 119.9(4) yes
N2 C25 C26 113.8(3) yes
N2 C25 C32 110.6(3) yes
C26 C25 C32 110.4(3) yes
C25 C26 C27 123.6(4) yes
C25 C26 C31 119.9(4) yes
C27 C26 C31 116.5(4) yes
C26 C27 C28 122.9(4) yes
C27 C28 C29 119.3(4) yes
C28 C29 C30 119.8(4) yes
C29 C30 C31 120.6(4) yes
C26 C31 C30 120.9(4) yes
N3 C33 C34 114.4(3) yes
N3 C33 C40 111.1(3) yes
C34 C33 C40 110.0(3) yes
C33 C34 C35 121.0(4) yes
C33 C34 C39 120.4(4) yes
C35 C34 C39 118.6(4) yes
C34 C35 C36 121.1(4) yes
C35 C36 C37 118.9(4) yes
C36 C37 C38 120.4(4) yes
C37 C38 C39 120.3(4) yes
C34 C39 C38 120.6(4) yes
N3 C41 C42 113.8(3) yes
N3 C41 C48 109.9(3) yes
C42 C41 C48 109.6(3) yes
C41 C42 C43 122.2(4) yes
C41 C42 C47 120.5(3) yes
C43 C42 C47 117.3(4) yes
C42 C43 C44 122.8(4) yes
C43 C44 C45 119.7(4) yes
C44 C45 C46 118.6(4) yes
C45 C46 C47 121.3(4) yes
C42 C47 C46 120.3(4) yes
N1 LI1 N3 145.9(4) yes
N1 LI1 LI2 43.9(2) yes
N1 LI1 LI3 102.6(3) yes
N3 LI1 LI2 102.2(3) yes
N3 LI1 LI3 43.7(2) yes
LI2 LI1 LI3 58.6(2) yes
N1 LI2 N2 151.5(4) yes
N1 LI2 LI1 45.4(2) yes
N1 LI2 LI3 106.5(3) yes
N2 LI2 LI1 106.2(3) yes
N2 LI2 LI3 45.0(2) yes
LI1 LI2 LI3 61.1(2) yes
N2 LI3 N3 148.7(4) yes
N2 LI3 LI1 104.8(3) yes
N2 LI3 LI2 44.6(2) yes
N3 LI3 LI1 44.2(2) yes
N3 LI3 LI2 104.2(3) yes
LI1 LI3 LI2 60.2(2) yes

loop_
_geom_bond_atom_site_label_1
_geom_bond_atom_site_label_2
_geom_bond_distance
_geom_bond_publ_flag
N1 C1 1.476(4) yes
N1 C9 1.454(5) yes
N1 LI1 2.014(7) yes
N1 LI2 1.964(7) yes
N2 C17 1.477(5) yes
N2 C25 1.480(5) yes
N2 LI2 1.953(7) yes
N2 LI3 1.969(8) yes
N3 C33 1.459(5) yes
N3 C41 1.487(4) yes
N3 LI1 1.990(7) yes
N3 LI3 1.973(8) yes
C1 C2 1.531(5) yes
C1 C8 1.528(6) yes
C2 C3 1.380(5) yes
C2 C7 1.399(6) yes
C3 C4 1.408(6) yes
C4 C5 1.379(8) yes
C5 C6 1.372(7) yes
C6 C7 1.399(6) yes
C9 C10 1.517(5) yes
C9 C16 1.534(5) yes
C10 C11 1.395(6) yes
C10 C15 1.384(6) yes
C11 C12 1.380(6) yes
C12 C13 1.367(7) yes
C13 C14 1.373(7) yes
C14 C15 1.393(6) yes
C17 C18 1.538(6) yes
C17 C24 1.529(6) yes
C18 C19 1.373(5) yes
C18 C23 1.416(5) yes
C19 C20 1.360(6) yes
C20 C21 1.420(6) yes
C21 C22 1.366(6) yes
C22 C23 1.365(6) yes
C25 C26 1.513(6) yes
C25 C32 1.525(5) yes
C26 C27 1.389(6) yes
C26 C31 1.404(5) yes
C27 C28 1.368(6) yes
C28 C29 1.390(7) yes
C29 C30 1.363(7) yes
C30 C31 1.388(6) yes
C33 C34 1.550(5) yes
C33 C40 1.529(5) yes
C34 C35 1.378(6) yes
C34 C39 1.373(6) yes
C35 C36 1.411(6) yes
C36 C37 1.373(6) yes
C37 C38 1.362(6) yes
C38 C39 1.400(6) yes
C41 C42 1.529(5) yes
C41 C48 1.509(6) yes
C42 C43 1.373(5) yes
C42 C47 1.411(5) yes
C43 C44 1.380(6) yes
C44 C45 1.393(6) yes
C45 C46 1.381(6) yes
C46 C47 1.385(6) yes
LI1 LI2 2.829(10) yes
LI1 LI3 2.855(9) yes
LI2 LI3 2.784(10) yes
